data_1577373
loop_
_publ_author_name
'Nahon, Emily'
'Nelmes, Gareth R.'
'Dallerba, Elena'
'Lim, Li Feng'
'Cox, Nicholas'
'McMullin, Claire L.'
'Massi, Massimiliano'
'Kallmeier, Fabian'
'Hicks, Jamie'

_publ_section_title
;
 Xanthene-to-fluorene skeletal editing <i>via</i> oxygen deletion mediated
 by boron and aluminium radicals.
;
_journal_issue 21
_journal_name_full 'Chemical science'
_journal_page_first 10755
_journal_page_last 10761
_journal_paper_doi 10.1039/d6sc01056c
_journal_volume 17
_journal_year 2026
_chemical_formula_moiety 'C62 H92 Al2 K2 N4 O2, 5(C6 H6)'
_chemical_formula_sum 'C92 H122 Al2 K2 N4 O2'
_chemical_formula_weight 1448.09
_space_group_crystal_system monoclinic
_space_group_IT_number 5
_space_group_name_Hall 'I 2y'
_space_group_name_H-M_alt 'I 1 2 1'
_atom_sites_solution_hydrogens geom
_audit_creation_date 2025-11-26
_audit_creation_method
;
Olex2 1.5
(compiled 2025.07.13 svn.rb7424aed for OlexSys, GUI svn.r7314)
;
_audit_update_record
;
2025-12-11 deposited with the CCDC.	2026-04-17 downloaded from the CCDC.
;
_cell_angle_alpha 90
_cell_angle_beta 98.4020(10)
_cell_angle_gamma 90
_cell_formula_units_Z 2
_cell_length_a 13.70610(10)
_cell_length_b 14.6893(2)
_cell_length_c 21.4356(3)
_cell_measurement_reflns_used 14123
_cell_measurement_temperature 150.00(10)
_cell_measurement_theta_max 76.1110
_cell_measurement_theta_min 3.5970
_cell_volume 4269.37(9)
_computing_cell_refinement 'CrysAlisPro 1.171.42.85a (Rigaku OD, 2023)'
_computing_data_collection 'CrysAlisPro 1.171.42.85a (Rigaku OD, 2023)'
_computing_data_reduction 'CrysAlisPro 1.171.42.85a (Rigaku OD, 2023)'
_computing_molecular_graphics 'Olex2 1.5 (Dolomanov et al., 2009)'
_computing_publication_material 'Olex2 1.5 (Dolomanov et al., 2009)'
_computing_structure_refinement 'SHELXL 2019/3 (Sheldrick, 2015)'
_computing_structure_solution 'SHELXT 2018/2 (Sheldrick, 2018)'
_diffrn_ambient_environment N~2~
_diffrn_ambient_temperature 150.00(10)
_diffrn_detector 'Hybrid Pixel Array Detector'
_diffrn_detector_area_resol_mean 10.0000
_diffrn_detector_type HyPix
_diffrn_measured_fraction_theta_full 1.000
_diffrn_measured_fraction_theta_max 0.989
_diffrn_measurement_details
;
List of Runs (angles in degrees, time in seconds):

  # Type    Start    End  Width  t~exp~   \w     \q     \k     \f   Frames
#--------------------------------------------------------------------------
  1  \w    -28.00  -2.00   0.50    5.00    --  -46.57 104.00  -9.00   52
  2  \w    -70.00 -44.00   0.50    5.00    --  -46.57 104.00  -9.00   52
  3  \w     18.00  76.00   0.50    5.00    --   46.57-104.00-110.00  116
  4  \w     63.00 108.00   0.50   20.00    --  107.75-104.00-110.00   90
  5  \w     -5.00  20.00   0.50    5.00    --  -46.57  19.00 150.00   50
  6  \w    -89.00 -34.00   0.50    5.00    --  -46.57 -77.00-120.00  110
  7  \w    -20.00  23.00   0.50    5.00    --  -46.57  38.00 120.00   86
  8  \w     -7.00  29.00   0.50    5.00    --  -46.57  19.00  30.00   72
  9  \w     -7.00  28.00   0.50    5.00    --  -46.57  19.00 -30.00   70
 10  \w     -7.00  29.00   0.50    5.00    --  -46.57  19.00-120.00   72
 11  \w    -22.00  25.00   0.50    5.00    --  -46.57  38.00  90.00   94
 12  \w    -43.00 -13.00   0.50    5.00    --  -46.57  57.00   0.00   60
 13  \w     -7.00  29.00   0.50    5.00    --  -46.57  19.00   0.00   72
 14  \w    -87.00 -48.00   0.50    5.00    --  -46.57 125.00 -90.00   78
 15  \w    -10.00  16.00   0.50    5.00    --  -46.57  57.00   0.00   52
 16  \w     37.00  62.00   0.50   20.00    --  107.75 -45.00 150.00   50
 17  \w     32.00  59.00   0.50   20.00    --  107.75 -30.00-120.00   54
 18  \w     39.00 109.00   0.50   20.00    --  107.75-125.00 150.00  140
 19  \w     99.00 133.00   0.50   20.00    --  107.75  30.00-180.00   68
 20  \w     73.00  98.00   0.50   20.00    --  107.75 -95.00 -30.00   50
 21  \w     34.00  74.00   0.50   20.00    --  107.75 -61.00  90.00   80
 22  \w    143.00 169.00   0.50   20.00    --  107.75  45.00 -90.00   52
 23  \w     95.00 122.00   0.50   20.00    --  107.75 125.00-180.00   54
 24  \w     34.00  67.00   0.50   20.00    --  107.75 -95.00 -30.00   66
 25  \w     35.00  73.00   0.50   20.00    --  107.75 -45.00  30.00   76
 26  \w     34.00 105.00   0.50   20.00    --  107.75 -95.00   0.00  142
 27  \w     43.00 109.00   0.50   20.00    --  107.75-115.00-163.81  132
 28  \w     32.00  57.00   0.50   20.00    --  107.75 -30.00-150.00   50
 29  \w     37.00 108.00   0.50   20.00    --  107.75-108.00-154.60  142
 30  \w     32.00  57.00   0.50   20.00    --  107.75 -30.00  30.00   50
 31  \w    142.00 168.00   0.50   20.00    --  107.75  30.00-180.00   52
 32  \w     60.00 106.00   0.50   20.00    --  107.75 -95.00 -60.00   92
 33  \w     39.00  68.00   0.50   20.00    --  107.75 -95.00  60.00   58
 34  \w     76.00 106.00   0.50   20.00    --  107.75 -95.00  60.00   60
 35  \w     32.00  57.00   0.50   20.00    --  107.75 -30.00 -60.00   50
 36  \w     38.00  70.00   0.50   20.00    --  107.75 -45.00-120.00   64
 37  \w     36.00  92.00   0.50   20.00    --  107.75 -77.00-150.00  112
 38  \w     35.00  73.00   0.50   20.00    --  107.75 -45.00-180.00   76
 39  \w     40.00  66.00   0.50   20.00    --  107.75 -95.00 150.00   52
 40  \w     96.00 175.00   0.50   20.00    --  107.75  30.00-120.00  158
 41  \w     99.00 156.00   0.50   20.00    --  107.75  15.00 -30.00  114
 42  \w     40.00  65.00   0.50   20.00    --  107.75-109.00  63.69   50
 43  \w     66.00 109.00   0.50   20.00    --  107.75-109.00  63.69   86
 44  \w     57.00 101.00   0.50   20.00    --  107.75 -95.00 -90.00   88
 45  \w    104.00 175.00   0.50   20.00    --  107.75  30.00 150.00  142
 46  \w    107.00 132.00   0.50   20.00    --  107.75  30.00  30.00   50
 47  \w    135.00 163.00   0.50   20.00    --  107.75  30.00  30.00   56
 48  \w     52.00  78.00   0.50   20.00    --  107.75 -61.00 -60.00   52
 49  \w     32.00  59.00   0.50   20.00    --  107.75 -30.00 -30.00   54
 50  \w     38.00  70.00   0.50   20.00    --  107.75 -61.00   0.00   64
 51  \w     94.00 120.00   0.50   20.00    --  107.75  45.00 -90.00   52
 52  \w     80.00 106.00   0.50   20.00    --  107.75 -95.00 120.00   52
 53  \w    123.00 148.00   0.50   20.00    --  107.75 104.00  -9.00   50
;
_diffrn_measurement_device 'four-circle diffractometer'
_diffrn_measurement_device_type 'SuperNova, Dual, Cu at home/near, HyPix'
_diffrn_measurement_method '\w scans'
_diffrn_orient_matrix_type 'CrysAlisPro convention (1999,Acta A55,543-557)'
_diffrn_orient_matrix_UB_11 -0.0331160000
_diffrn_orient_matrix_UB_12 0.0833972000
_diffrn_orient_matrix_UB_13 0.0351152000
_diffrn_orient_matrix_UB_21 -0.0043938000
_diffrn_orient_matrix_UB_22 0.0572123000
_diffrn_orient_matrix_UB_23 -0.0605634000
_diffrn_orient_matrix_UB_31 -0.1086318000
_diffrn_orient_matrix_UB_32 -0.0277318000
_diffrn_orient_matrix_UB_33 -0.0193523000
_diffrn_radiation_monochromator mirror
_diffrn_radiation_probe x-ray
_diffrn_radiation_type 'Cu K\a'
_diffrn_radiation_wavelength 1.54184
_diffrn_reflns_av_R_equivalents 0.0415
_diffrn_reflns_av_unetI/netI 0.0409
_diffrn_reflns_Laue_measured_fraction_full 1.000
_diffrn_reflns_Laue_measured_fraction_max 0.989
_diffrn_reflns_limit_h_max 13
_diffrn_reflns_limit_h_min -17
_diffrn_reflns_limit_k_max 18
_diffrn_reflns_limit_k_min -18
_diffrn_reflns_limit_l_max 26
_diffrn_reflns_limit_l_min -27
_diffrn_reflns_number 30663
_diffrn_reflns_point_group_measured_fraction_full 0.983
_diffrn_reflns_point_group_measured_fraction_max 0.960
_diffrn_reflns_theta_full 67.684
_diffrn_reflns_theta_max 77.981
_diffrn_reflns_theta_min 3.603
_diffrn_source 'micro-focus sealed X-ray tube'
_diffrn_source_type 'SuperNova (Cu) X-ray Source'
_exptl_absorpt_coefficient_mu 1.541
_exptl_absorpt_correction_T_max 1.00000
_exptl_absorpt_correction_T_min 0.97035
_exptl_absorpt_correction_type multi-scan
_exptl_absorpt_process_details
;
CrysAlisPro 1.171.42.85a (Rigaku Oxford Diffraction, 2023)
Empirical absorption correction using spherical harmonics,
implemented in SCALE3 ABSPACK scaling algorithm.
;
_exptl_crystal_colour yellow
_exptl_crystal_colour_primary yellow
_exptl_crystal_density_diffrn 1.126
_exptl_crystal_description block
_exptl_crystal_F_000 1564
_exptl_crystal_size_max 0.05
_exptl_crystal_size_mid 0.03
_exptl_crystal_size_min 0.02
_refine_diff_density_max 0.457
_refine_diff_density_min -0.444
_refine_diff_density_rms 0.048
_refine_ls_abs_structure_details
;
 Flack x determined using 3466 quotients [(I+)-(I-)]/[(I+)+(I-)]
 (Parsons, Flack and Wagner, Acta Cryst. B69 (2013) 249-259).
;
_refine_ls_abs_structure_Flack 0.007(5)
_refine_ls_extinction_method none
_refine_ls_goodness_of_fit_ref 1.043
_refine_ls_hydrogen_treatment constr
_refine_ls_matrix_type full
_refine_ls_number_parameters 448
_refine_ls_number_reflns 8790
_refine_ls_number_restraints 68
_refine_ls_restrained_S_all 1.090
_refine_ls_R_factor_all 0.0547
_refine_ls_R_factor_gt 0.0513
_refine_ls_shift/su_max 0.000
_refine_ls_shift/su_mean 0.000
_refine_ls_structure_factor_coef Fsqd
_refine_ls_weighting_details 'w=1/[\s^2^(Fo^2^)+(0.0802P)^2^+2.4559P] where P=(Fo^2^+2Fc^2^)/3'
_refine_ls_weighting_scheme calc
_refine_ls_wR_factor_gt 0.1355
_refine_ls_wR_factor_ref 0.1382
_reflns_Friedel_coverage 0.866
_reflns_Friedel_fraction_full 0.965
_reflns_Friedel_fraction_max 0.929
_reflns_number_gt 8244
_reflns_number_total 8790
_reflns_threshold_expression 'I > 2\s(I)'
_cod_data_source_file d6sc01056c2.cif
_cod_data_source_block 6
_cod_database_code 1577373
_shelx_shelxl_version_number 2019/3
_chemical_oxdiff_formula C31H53AlKN2O
_shelx_space_group_comment
;
The symmetry employed for this shelxl refinement is uniquely defined
by the following loop, which should always be used as a source of
symmetry information in preference to the above space-group names.
They are only intended as comments.
;
_olex2_refinement_description
;
1. Fixed Uiso
 At 1.2 times of:
  All C(H) groups
 At 1.5 times of:
  All C(H,H,H) groups
2. Restrained distances
 C45-C44 = C46-C45 = C47-C46
 1.4 with sigma of 0.008
 C44A-C45A = C45A-C46A
 1.4 with sigma of 0.008
 C44A-C44A_$1 = C46A-C46A_$1
 1.4 with sigma of 0.008
 H3-H25C
 1.9 with sigma of 0.008
3. Uiso/Uaniso restraints and constraints
C43 \\sim C38 \\sim C39 \\sim C40 \\sim C41 \\sim C42: within 2A with sigma of
0.005 and sigma for terminal atoms of 0.01 within 2A
C20 \\sim C21 \\sim C22 \\sim C23: within 2A with sigma of 0.005 and sigma for
terminal atoms of 0.01 within 2A
C44 \\sim C45 \\sim C46 \\sim C47: within 2A with sigma of 0.005 and sigma for
terminal atoms of 0.01 within 2A
C44A \\sim C45A \\sim C46A: within 2A with sigma of 0.005 and sigma for
terminal atoms of 0.01 within 2A
4. Others
 Fixed Sof: C44(0.25) H44(0.25) C45(0.5) H45(0.5) C46(0.5) H46(0.5) C47(0.25)
 H47(0.25) C44A(0.5) H44A(0.5) C45A(0.5) H45A(0.5) C46A(0.5) H46A(0.5)
5.a Aromatic/amide H refined with riding coordinates:
 C3(H3), C5(H5), C9(H9), C11(H11), C35(H35), C36(H36), C37(H37), C32(H32),
 C33(H33), C34(H34), C43(H43), C38(H38), C39(H39), C40(H40), C41(H41), C42(H42),
  C44(H44), C45(H45), C46(H46), C47(H47), C44A(H44A), C45A(H45A), C46A(H46A)
5.b Fitted hexagon refined as free rotating group:
 C35(C36,C37,C32,C33,C34), C43(C38,C39,C40,C41,C42)
5.c Idealised Me refined as rotating group:
 C15(H15A,H15B,H15C), C16(H16A,H16B,H16C), C17(H17A,H17B,H17C), C18(H18A,H18B,
 H18C), C19(H19A,H19B,H19C), C21(H21A,H21B,H21C), C22(H22A,H22B,H22C), C23(H23A,
 H23B,H23C), C25(H25A,H25B,H25C), C26(H26A,H26B,H26C), C27(H27A,H27B,H27C),
 C29(H29A,H29B,H29C), C30(H30A,H30B,H30C), C31(H31A,H31B,H31C)
;
_olex2_submission_special_instructions 'No special instructions were received'
_oxdiff_exptl_absorpt_empirical_details
;
Empirical correction (ABSPACK) includes:
- Absorption correction using spherical harmonics
- Frame scaling
;
_oxdiff_exptl_absorpt_empirical_full_max 1.215
_oxdiff_exptl_absorpt_empirical_full_min 0.806

loop_
_space_group_symop_operation_xyz
'x, y, z'
'-x, y, -z'
'x+1/2, y+1/2, z+1/2'
'-x+1/2, y+1/2, -z+1/2'

loop_
_atom_site_label
_atom_site_type_symbol
_atom_site_fract_x
_atom_site_fract_y
_atom_site_fract_z
_atom_site_U_iso_or_equiv
_atom_site_adp_type
_atom_site_occupancy
_atom_site_site_symmetry_order
_atom_site_calc_flag
_atom_site_refinement_flags_posn
_atom_site_refinement_flags_adp
_atom_site_refinement_flags_occupancy
_atom_site_disorder_assembly
_atom_site_disorder_group
K1 K 0.61570(5) 0.43144(6) 0.57725(4) 0.04161(19) Uani 1 1 d . . . . .
Al1 Al 0.44594(6) 0.62311(6) 0.54210(4) 0.0306(2) Uani 1 1 d . . . . .
O1 O 0.500000 0.5351(2) 0.500000 0.0316(6) Uani 1 2 d S T P . .
O2 O 0.500000 0.7073(2) 0.500000 0.0361(7) Uani 1 2 d S T P . .
N1 N 0.4812(2) 0.5972(2) 0.62935(13) 0.0341(6) Uani 1 1 d . . . . .
N2 N 0.30814(19) 0.6220(2) 0.53096(13) 0.0328(5) Uani 1 1 d . . . . .
C1 C 0.3956(2) 0.4478(2) 0.60705(15) 0.0326(7) Uani 1 1 d . . . . .
C2 C 0.4645(2) 0.5075(2) 0.64484(15) 0.0317(6) Uani 1 1 d . . . . .
C3 C 0.5200(2) 0.4643(2) 0.69820(16) 0.0350(7) Uani 1 1 d . . . . .
H3 H 0.562214 0.502070 0.726275 0.042 Uiso 1 1 calc DR U . . .
C4 C 0.5184(2) 0.3722(3) 0.71308(17) 0.0370(7) Uani 1 1 d . . . . .
C5 C 0.4578(3) 0.3157(3) 0.67278(18) 0.0398(8) Uani 1 1 d . . . . .
H5 H 0.457395 0.251852 0.679735 0.048 Uiso 1 1 calc R U . . .
C6 C 0.3976(2) 0.3544(2) 0.62194(17) 0.0363(7) Uani 1 1 d . . . . .
C7 C 0.3224(3) 0.3002(3) 0.5784(2) 0.0491(10) Uani 1 1 d . . . . .
C8 C 0.2754(2) 0.3728(3) 0.53457(17) 0.0370(7) Uani 1 1 d . . . . .
C9 C 0.1992(2) 0.3573(3) 0.48492(18) 0.0379(7) Uani 1 1 d . . . . .
H9 H 0.176353 0.297255 0.474957 0.046 Uiso 1 1 calc R U . . .
C10 C 0.1572(2) 0.4314(3) 0.45020(15) 0.0357(6) Uani 1 1 d . . . . .
C11 C 0.1944(3) 0.5172(2) 0.46683(17) 0.0352(7) Uani 1 1 d . . . . .
H11 H 0.166336 0.567432 0.442653 0.042 Uiso 1 1 calc R U . . .
C12 C 0.2712(2) 0.5358(2) 0.51723(16) 0.0325(6) Uani 1 1 d . . . . .
C13 C 0.3145(2) 0.4590(2) 0.55128(15) 0.0322(6) Uani 1 1 d . . . . .
C14 C 0.5797(3) 0.3390(3) 0.77460(18) 0.0429(8) Uani 1 1 d . . . . .
C15 C 0.5363(4) 0.3801(5) 0.8297(2) 0.0693(15) Uani 1 1 d . . . . .
H15A H 0.467221 0.361298 0.827384 0.104 Uiso 1 1 calc R U . . .
H15B H 0.539877 0.446626 0.827656 0.104 Uiso 1 1 calc R U . . .
H15C H 0.573746 0.358785 0.869438 0.104 Uiso 1 1 calc R U . . .
C16 C 0.6873(3) 0.3676(4) 0.7792(3) 0.0633(13) Uani 1 1 d . . . . .
H16A H 0.723264 0.348003 0.819869 0.095 Uiso 1 1 calc R U . . .
H16B H 0.691264 0.433928 0.775685 0.095 Uiso 1 1 calc R U . . .
H16C H 0.716599 0.339114 0.744957 0.095 Uiso 1 1 calc R U . . .
C17 C 0.5779(4) 0.2348(3) 0.7805(2) 0.0602(12) Uani 1 1 d . . . . .
H17A H 0.619444 0.216213 0.819591 0.090 Uiso 1 1 calc R U . . .
H17B H 0.603137 0.207295 0.744378 0.090 Uiso 1 1 calc R U . . .
H17C H 0.510068 0.214287 0.781346 0.090 Uiso 1 1 calc R U . . .
C18 C 0.3716(5) 0.2267(3) 0.5433(3) 0.082(2) Uani 1 1 d . . . . .
H18A H 0.405722 0.183329 0.573689 0.123 Uiso 1 1 calc R U . . .
H18B H 0.419335 0.255032 0.519416 0.123 Uiso 1 1 calc R U . . .
H18C H 0.321339 0.194582 0.514179 0.123 Uiso 1 1 calc R U . . .
C19 C 0.2456(4) 0.2590(5) 0.6154(3) 0.088(2) Uani 1 1 d . . . . .
H19A H 0.196634 0.224986 0.586579 0.131 Uiso 1 1 calc R U . . .
H19B H 0.212639 0.307850 0.635474 0.131 Uiso 1 1 calc R U . . .
H19C H 0.278333 0.217801 0.647867 0.131 Uiso 1 1 calc R U . . .
C20 C 0.0748(2) 0.4212(3) 0.39338(17) 0.0415(8) Uani 1 1 d . U . . .
C21 C 0.1166(4) 0.4436(6) 0.3334(2) 0.0742(16) Uani 1 1 d . U . . .
H21A H 0.064833 0.436968 0.297005 0.111 Uiso 1 1 calc R U . . .
H21B H 0.171037 0.401988 0.328977 0.111 Uiso 1 1 calc R U . . .
H21C H 0.140987 0.506456 0.335517 0.111 Uiso 1 1 calc R U . . .
C22 C 0.0340(4) 0.3241(4) 0.3882(3) 0.0670(14) Uani 1 1 d . U . . .
H22A H 0.005343 0.309336 0.426286 0.101 Uiso 1 1 calc R U . . .
H22B H 0.087555 0.281379 0.383943 0.101 Uiso 1 1 calc R U . . .
H22C H -0.016915 0.319417 0.351215 0.101 Uiso 1 1 calc R U . . .
C23 C -0.0109(3) 0.4842(4) 0.4003(3) 0.0633(13) Uani 1 1 d . U . . .
H23A H 0.011359 0.547589 0.400144 0.095 Uiso 1 1 calc R U . . .
H23B H -0.035297 0.471188 0.440076 0.095 Uiso 1 1 calc R U . . .
H23C H -0.063958 0.474413 0.365009 0.095 Uiso 1 1 calc R U . . .
C24 C 0.5479(3) 0.6568(3) 0.67350(17) 0.0379(7) Uani 1 1 d . . . . .
C25 C 0.5155(4) 0.6653(3) 0.7389(2) 0.0525(10) Uani 1 1 d . . . . .
H25A H 0.443487 0.670236 0.734232 0.079 Uiso 1 1 calc R U . . .
H25B H 0.545366 0.719765 0.760149 0.079 Uiso 1 1 calc R U . . .
H25C H 0.536973 0.611315 0.764100 0.079 Uiso 1 1 calc DR U . . .
C26 C 0.5414(3) 0.7535(3) 0.64652(19) 0.0460(9) Uani 1 1 d . . . . .
H26A H 0.475036 0.777845 0.647536 0.069 Uiso 1 1 calc R U . . .
H26B H 0.554832 0.752161 0.602872 0.069 Uiso 1 1 calc R U . . .
H26C H 0.590017 0.792356 0.671884 0.069 Uiso 1 1 calc R U . . .
C27 C 0.6568(3) 0.6285(3) 0.6770(2) 0.0464(8) Uani 1 1 d . . . . .
H27A H 0.698678 0.672314 0.702962 0.070 Uiso 1 1 calc R U . . .
H27B H 0.674804 0.627473 0.634388 0.070 Uiso 1 1 calc R U . . .
H27C H 0.666169 0.567757 0.695785 0.070 Uiso 1 1 calc R U . . .
C28 C 0.2423(3) 0.7027(2) 0.52525(17) 0.0369(7) Uani 1 1 d . . . . .
C29 C 0.1447(3) 0.6824(3) 0.5489(2) 0.0475(9) Uani 1 1 d . . . . .
H29A H 0.157851 0.656110 0.591309 0.071 Uiso 1 1 calc R U . . .
H29B H 0.106447 0.639165 0.520312 0.071 Uiso 1 1 calc R U . . .
H29C H 0.107150 0.739001 0.550259 0.071 Uiso 1 1 calc R U . . .
C30 C 0.2245(3) 0.7444(3) 0.45883(19) 0.0475(9) Uani 1 1 d . . . . .
H30A H 0.182644 0.798441 0.458978 0.071 Uiso 1 1 calc R U . . .
H30B H 0.191761 0.699595 0.428970 0.071 Uiso 1 1 calc R U . . .
H30C H 0.287843 0.761720 0.446168 0.071 Uiso 1 1 calc R U . . .
C31 C 0.2963(3) 0.7751(3) 0.5688(2) 0.0453(9) Uani 1 1 d . . . . .
H31A H 0.359288 0.789810 0.554622 0.068 Uiso 1 1 calc R U . . .
H31B H 0.308494 0.751784 0.612024 0.068 Uiso 1 1 calc R U . . .
H31C H 0.255613 0.830177 0.567473 0.068 Uiso 1 1 calc R U . . .
C35 C 0.2172(3) 0.4152(2) 0.7829(2) 0.091(2) Uani 1 1 d G . . . .
H35 H 0.231831 0.354426 0.796238 0.110 Uiso 1 1 calc R U . . .
C36 C 0.2715(3) 0.4570(2) 0.74103(19) 0.0771(17) Uani 1 1 d G . . . .
H36 H 0.323243 0.424789 0.725732 0.093 Uiso 1 1 calc R U . . .
C37 C 0.2501(2) 0.5460(2) 0.72154(16) 0.0569(11) Uani 1 1 d G . . . .
H37 H 0.287217 0.574532 0.692913 0.068 Uiso 1 1 calc R U . . .
C32 C 0.1744(2) 0.59312(17) 0.74392(17) 0.0628(12) Uani 1 1 d G . . . .
H32 H 0.159779 0.653914 0.730600 0.075 Uiso 1 1 calc R U . . .
C33 C 0.1201(2) 0.5513(2) 0.78581(18) 0.0665(13) Uani 1 1 d G . . . .
H33 H 0.068366 0.583553 0.801106 0.080 Uiso 1 1 calc R U . . .
C34 C 0.1415(3) 0.4624(2) 0.80530(19) 0.0777(16) Uani 1 1 d G . . . .
H34 H 0.104390 0.433810 0.833926 0.093 Uiso 1 1 calc R U . . .
C43 C 0.2444(4) 0.5110(4) 1.0528(3) 0.112(2) Uani 1 1 d G U . . .
H43 H 0.285385 0.482976 1.026266 0.135 Uiso 1 1 calc R U . . .
C38 C 0.2813(3) 0.5809(4) 1.0932(3) 0.110(2) Uani 1 1 d G U . . .
H38 H 0.347533 0.600684 1.094241 0.132 Uiso 1 1 calc R U . . .
C39 C 0.2213(4) 0.6220(5) 1.1320(3) 0.120(2) Uani 1 1 d G U . . .
H39 H 0.246565 0.669751 1.159625 0.145 Uiso 1 1 calc R U . . .
C40 C 0.1244(4) 0.5931(5) 1.1305(3) 0.131(2) Uani 1 1 d G U . . .
H40 H 0.083449 0.621112 1.157034 0.157 Uiso 1 1 calc R U . . .
C41 C 0.0875(3) 0.5232(5) 1.0901(3) 0.127(2) Uani 1 1 d G U . . .
H41 H 0.021300 0.503405 1.089059 0.153 Uiso 1 1 calc R U . . .
C42 C 0.1475(4) 0.4821(4) 1.0513(3) 0.116(2) Uani 1 1 d G U . . .
H42 H 0.122266 0.434336 1.023674 0.140 Uiso 1 1 calc R U . . .
C44 C 0.500000 0.4312(8) 1.000000 0.043(2) Uiso 0.5 2 d DS U P A 1
H44 H 0.500000 0.366514 1.000001 0.052 Uiso 0.5 2 calc R U P A 1
C45 C 0.4424(7) 0.4753(6) 0.9500(4) 0.058(2) Uiso 0.5 1 d D U P A 1
H45 H 0.400706 0.443427 0.917931 0.069 Uiso 0.5 1 calc R U P A 1
C46 C 0.4508(10) 0.5703(7) 0.9507(6) 0.080(3) Uiso 0.5 1 d D U P A 1
H46 H 0.420382 0.602602 0.914642 0.096 Uiso 0.5 1 calc R U P A 1
C47 C 0.500000 0.6203(13) 1.000000 0.080(4) Uiso 0.5 2 d DS U P A 1
H47 H 0.499998 0.685005 1.000001 0.096 Uiso 0.5 2 calc R U P A 1
C44A C 0.4653(10) 0.4527(12) 0.9727(5) 0.105(4) Uiso 0.5 1 d D U P B 2
H44A H 0.442661 0.395277 0.956098 0.126 Uiso 0.5 1 calc R U P B 2
C45A C 0.4262(14) 0.5307(10) 0.9403(9) 0.113(4) Uiso 0.5 1 d D U P B 2
H45A H 0.380509 0.531398 0.902374 0.136 Uiso 0.5 1 calc R U P B 2
C46A C 0.4657(10) 0.6062(12) 0.9731(5) 0.101(4) Uiso 0.5 1 d D U P B 2
H46A H 0.443262 0.663933 0.956989 0.121 Uiso 0.5 1 calc R U P B 2

loop_
_atom_site_aniso_label
_atom_site_aniso_U_11
_atom_site_aniso_U_22
_atom_site_aniso_U_33
_atom_site_aniso_U_23
_atom_site_aniso_U_13
_atom_site_aniso_U_12
K1 0.0344(3) 0.0508(4) 0.0385(4) 0.0081(3) 0.0014(3) 0.0088(3)
Al1 0.0292(4) 0.0301(4) 0.0300(4) -0.0002(4) -0.0044(3) 0.0015(3)
O1 0.0284(15) 0.0337(16) 0.0309(15) 0.000 -0.0016(12) 0.000
O2 0.0355(16) 0.0329(17) 0.0381(18) 0.000 -0.0004(13) 0.000
N1 0.0323(13) 0.0365(14) 0.0308(13) -0.0013(11) -0.0046(10) -0.0014(10)
N2 0.0284(12) 0.0329(13) 0.0352(13) -0.0009(12) -0.0022(10) 0.0005(11)
C1 0.0276(13) 0.0364(17) 0.0319(15) 0.0036(13) -0.0024(11) 0.0031(12)
C2 0.0280(14) 0.0364(16) 0.0300(15) 0.0017(13) 0.0019(12) 0.0013(12)
C3 0.0305(15) 0.0418(17) 0.0305(15) 0.0006(13) -0.0032(12) -0.0002(13)
C4 0.0303(15) 0.0443(18) 0.0344(16) 0.0047(14) -0.0016(13) 0.0051(13)
C5 0.0358(17) 0.0373(17) 0.0431(19) 0.0065(15) -0.0052(14) 0.0009(13)
C6 0.0318(16) 0.0363(18) 0.0381(17) 0.0039(14) -0.0041(13) 0.0005(13)
C7 0.0402(19) 0.040(2) 0.059(2) 0.0074(17) -0.0186(17) -0.0046(15)
C8 0.0299(15) 0.0394(17) 0.0387(18) 0.0011(14) -0.0045(13) -0.0023(13)
C9 0.0299(16) 0.0393(18) 0.0414(19) 0.0012(15) -0.0053(13) -0.0044(13)
C10 0.0274(13) 0.0440(17) 0.0333(15) -0.0009(15) -0.0032(11) 0.0003(14)
C11 0.0316(16) 0.0390(18) 0.0334(16) 0.0005(13) -0.0013(13) 0.0024(13)
C12 0.0298(15) 0.0337(16) 0.0328(16) 0.0020(13) 0.0002(12) 0.0027(12)
C13 0.0287(14) 0.0352(16) 0.0310(15) 0.0026(12) -0.0008(12) -0.0001(12)
C14 0.0377(18) 0.051(2) 0.0362(18) 0.0083(16) -0.0056(14) 0.0060(15)
C15 0.070(3) 0.094(4) 0.041(2) 0.012(2) 0.000(2) 0.031(3)
C16 0.044(2) 0.075(3) 0.064(3) 0.020(3) -0.017(2) -0.001(2)
C17 0.062(3) 0.053(2) 0.057(3) 0.017(2) -0.018(2) 0.005(2)
C18 0.092(4) 0.046(2) 0.088(4) -0.021(2) -0.056(3) 0.019(2)
C19 0.060(3) 0.091(4) 0.096(4) 0.060(4) -0.040(3) -0.040(3)
C20 0.0315(15) 0.054(2) 0.0356(16) -0.0028(16) -0.0072(13) -0.0010(15)
C21 0.054(2) 0.125(5) 0.040(2) -0.004(3) -0.0047(18) -0.015(3)
C22 0.059(3) 0.060(3) 0.070(3) -0.006(2) -0.031(2) -0.005(2)
C23 0.041(2) 0.075(3) 0.065(3) -0.013(2) -0.0196(19) 0.012(2)
C24 0.0373(17) 0.0399(17) 0.0333(16) -0.0060(14) -0.0056(13) -0.0020(14)
C25 0.061(2) 0.051(2) 0.042(2) -0.0117(18) -0.0026(18) -0.0010(19)
C26 0.051(2) 0.0393(19) 0.0429(19) -0.0055(16) -0.0085(16) -0.0037(16)
C27 0.0338(16) 0.048(2) 0.053(2) 0.0022(19) -0.0081(14) -0.0046(16)
C28 0.0345(16) 0.0368(17) 0.0367(17) 0.0007(14) -0.0036(13) 0.0072(13)
C29 0.0405(19) 0.047(2) 0.053(2) -0.0026(17) 0.0023(16) 0.0070(16)
C30 0.056(2) 0.0411(19) 0.0410(19) 0.0050(16) -0.0071(16) 0.0068(16)
C31 0.047(2) 0.0404(19) 0.046(2) -0.0076(16) -0.0030(16) 0.0103(16)
C35 0.100(4) 0.079(4) 0.103(5) 0.041(4) 0.044(4) 0.037(3)
C36 0.063(3) 0.095(4) 0.078(3) 0.031(3) 0.026(3) 0.030(3)
C37 0.045(2) 0.069(3) 0.057(2) 0.005(2) 0.0055(18) -0.001(2)
C32 0.065(3) 0.052(2) 0.072(3) -0.009(2) 0.009(2) -0.004(2)
C33 0.063(3) 0.061(3) 0.079(3) -0.015(3) 0.021(3) 0.001(2)
C34 0.083(4) 0.074(4) 0.083(4) 0.017(3) 0.038(3) 0.004(3)
C43 0.116(4) 0.116(5) 0.114(4) 0.028(4) 0.047(4) 0.049(4)
C38 0.091(4) 0.126(5) 0.116(4) 0.044(4) 0.027(3) 0.038(4)
C39 0.091(4) 0.162(5) 0.106(4) -0.015(4) 0.006(3) 0.013(4)
C40 0.095(4) 0.184(6) 0.115(4) -0.050(4) 0.022(4) 0.004(4)
C41 0.095(4) 0.170(6) 0.117(5) -0.042(4) 0.016(4) 0.015(4)
C42 0.120(4) 0.126(5) 0.103(4) -0.008(4) 0.015(4) 0.045(4)

loop_
_atom_type_symbol
_atom_type_description
_atom_type_scat_dispersion_real
_atom_type_scat_dispersion_imag
_atom_type_scat_source
C C 0.0181 0.0091 'International Tables Vol C Tables 4.2.6.8 and 6.1.1.4'
H H 0.0000 0.0000 'International Tables Vol C Tables 4.2.6.8 and 6.1.1.4'
Al Al 0.2130 0.2455 'International Tables Vol C Tables 4.2.6.8 and 6.1.1.4'
K K 0.3868 1.0657 'International Tables Vol C Tables 4.2.6.8 and 6.1.1.4'
N N 0.0311 0.0180 'International Tables Vol C Tables 4.2.6.8 and 6.1.1.4'
O O 0.0492 0.0322 'International Tables Vol C Tables 4.2.6.8 and 6.1.1.4'

loop_
_geom_angle_atom_site_label_1
_geom_angle_atom_site_label_2
_geom_angle_atom_site_label_3
_geom_angle
_geom_angle_site_symmetry_1
_geom_angle_site_symmetry_3
_geom_angle_publ_flag
O1 K1 N1 58.22(6) . . ?
O1 K1 C1 65.00(6) . . ?
O1 K1 C2 71.45(7) . . ?
O1 K1 C3 98.48(7) . . ?
O1 K1 C6 84.09(7) . . ?
O1 K1 C8 89.32(7) . 2_656 ?
O1 K1 C9 112.14(7) . 2_656 ?
O1 K1 C10 113.23(7) . 2_656 ?
O1 K1 C11 91.63(7) . 2_656 ?
O1 K1 C12 67.40(7) . 2_656 ?
O1 K1 C13 66.05(6) . 2_656 ?
N1 K1 C6 66.72(8) . . ?
C1 K1 N1 45.00(8) . . ?
C1 K1 C6 24.00(9) . . ?
C1 K1 C9 159.22(9) . 2_656 ?
C1 K1 C10 175.54(10) . 2_656 ?
C2 K1 N1 24.38(8) . . ?
C2 K1 C1 27.00(9) . . ?
C2 K1 C3 27.16(8) . . ?
C2 K1 C6 44.20(9) . . ?
C2 K1 C8 160.02(9) . 2_656 ?
C2 K1 C9 173.47(10) . 2_656 ?
C2 K1 C10 149.08(10) . 2_656 ?
C2 K1 C11 132.20(10) . 2_656 ?
C2 K1 C12 126.09(10) . 2_656 ?
C2 K1 C13 137.00(9) . 2_656 ?
C3 K1 N1 44.61(8) . . ?
C3 K1 C1 45.04(8) . . ?
C3 K1 C6 48.19(9) . . ?
C3 K1 C8 171.70(9) . 2_656 ?
C3 K1 C9 148.28(9) . 2_656 ?
C3 K1 C10 133.04(9) . 2_656 ?
C3 K1 C11 130.84(9) . 2_656 ?
C3 K1 C12 140.67(10) . 2_656 ?
C8 K1 N1 143.67(9) 2_656 . ?
C8 K1 C1 138.41(9) 2_656 . ?
C8 K1 C6 130.64(9) 2_656 . ?
C8 K1 C9 25.36(9) 2_656 2_656 ?
C8 K1 C10 44.24(8) 2_656 2_656 ?
C8 K1 C11 51.18(9) 2_656 2_656 ?
C8 K1 C12 45.59(10) 2_656 2_656 ?
C9 K1 N1 152.88(9) 2_656 . ?
C9 K1 C6 140.19(9) 2_656 . ?
C9 K1 C10 24.87(9) 2_656 2_656 ?
C10 K1 N1 130.54(9) 2_656 . ?
C10 K1 C6 159.84(9) 2_656 . ?
C11 K1 N1 109.16(9) 2_656 . ?
C11 K1 C1 151.26(9) 2_656 . ?
C11 K1 C6 175.21(9) 2_656 . ?
C11 K1 C9 43.78(9) 2_656 2_656 ?
C11 K1 C10 24.94(10) 2_656 2_656 ?
C12 K1 N1 102.07(8) 2_656 . ?
C12 K1 C1 131.87(9) 2_656 . ?
C12 K1 C6 150.47(9) 2_656 . ?
C12 K1 C9 53.34(9) 2_656 2_656 ?
C12 K1 C10 45.92(9) 2_656 2_656 ?
C12 K1 C11 26.12(8) 2_656 2_656 ?
C13 K1 N1 117.57(8) 2_656 . ?
C13 K1 C1 126.77(8) 2_656 . ?
C13 K1 C3 162.13(9) 2_656 . ?
C13 K1 C6 133.34(9) 2_656 . ?
C13 K1 C8 26.11(9) 2_656 2_656 ?
C13 K1 C9 46.10(9) 2_656 2_656 ?
C13 K1 C10 53.54(8) 2_656 2_656 ?
C13 K1 C11 45.63(9) 2_656 2_656 ?
C13 K1 C12 26.56(9) 2_656 2_656 ?
K1 Al1 K1 69.03(3) . 2_656 ?
Al1 Al1 K1 73.88(3) 2_656 . ?
Al1 Al1 K1 67.16(3) 2_656 2_656 ?
O1 Al1 K1 36.82(4) . 2_656 ?
O1 Al1 K1 41.73(4) . . ?
O1 Al1 Al1 46.00(8) . 2_656 ?
O1 Al1 N1 106.60(11) . . ?
O1 Al1 N2 114.35(11) . . ?
O2 Al1 K1 110.11(7) . . ?
O2 Al1 K1 104.09(8) . 2_656 ?
O2 Al1 Al1 44.72(8) . 2_656 ?
O2 Al1 O1 90.72(11) . . ?
O2 Al1 N1 125.51(10) . . ?
O2 Al1 N2 115.78(11) . . ?
N1 Al1 K1 65.20(9) . . ?
N1 Al1 K1 120.76(10) . 2_656 ?
N1 Al1 Al1 128.23(10) . 2_656 ?
N2 Al1 K1 128.28(10) . . ?
N2 Al1 K1 77.69(9) . 2_656 ?
N2 Al1 Al1 127.08(10) . 2_656 ?
N2 Al1 N1 103.35(13) . . ?
K1 O1 K1 108.60(12) . 2_656 ?
Al1 O1 K1 118.79(3) . 2_656 ?
Al1 O1 K1 110.97(3) 2_656 2_656 ?
Al1 O1 K1 110.98(3) . . ?
Al1 O1 K1 118.79(3) 2_656 . ?
Al1 O1 Al1 87.99(16) . 2_656 ?
Al1 O2 Al1 90.57(17) . 2_656 ?
Al1 N1 K1 83.72(10) . . ?
C2 N1 K1 60.43(17) . . ?
C2 N1 Al1 113.5(2) . . ?
C2 N1 C24 120.7(3) . . ?
C24 N1 K1 108.75(19) . . ?
C24 N1 Al1 123.2(2) . . ?
C12 N2 Al1 111.6(2) . . ?
C12 N2 C28 121.1(3) . . ?
C28 N2 Al1 126.4(2) . . ?
C2 C1 K1 66.29(17) . . ?
C2 C1 C13 135.8(3) . . ?
C6 C1 K1 89.1(2) . . ?
C6 C1 C2 118.3(3) . . ?
C6 C1 C13 105.8(3) . . ?
C13 C1 K1 117.2(2) . . ?
N1 C2 K1 95.2(2) . . ?
N1 C2 C1 124.0(3) . . ?
N1 C2 C3 121.8(3) . . ?
C1 C2 K1 86.70(19) . . ?
C3 C2 K1 83.86(19) . . ?
C3 C2 C1 114.0(3) . . ?
K1 C3 H3 109.1 . . ?
C2 C3 K1 68.99(18) . . ?
C2 C3 H3 116.9 . . ?
C4 C3 K1 93.6(2) . . ?
C4 C3 C2 126.3(3) . . ?
C4 C3 H3 116.9 . . ?
C3 C4 K1 62.9(2) . . ?
C3 C4 C14 118.7(3) . . ?
C5 C4 K1 84.0(2) . . ?
C5 C4 C3 117.9(3) . . ?
C5 C4 C14 123.3(3) . . ?
C14 C4 K1 124.7(2) . . ?
C4 C5 H5 120.7 . . ?
C4 C5 C6 118.6(3) . . ?
C6 C5 H5 120.7 . . ?
C1 C6 K1 66.91(19) . . ?
C1 C6 C7 112.6(3) . . ?
C5 C6 K1 85.0(2) . . ?
C5 C6 C1 124.5(3) . . ?
C5 C6 C7 122.8(3) . . ?
C7 C6 K1 122.7(3) . . ?
C6 C7 C18 111.4(3) . . ?
C6 C7 C19 110.3(4) . . ?
C8 C7 C6 101.7(3) . . ?
C8 C7 C18 111.9(4) . . ?
C8 C7 C19 109.9(4) . . ?
C18 C7 C19 111.2(5) . . ?
C7 C8 K1 117.8(3) . 2_656 ?
C9 C8 K1 81.3(2) . 2_656 ?
C9 C8 C7 124.4(3) . . ?
C9 C8 C13 123.9(3) . . ?
C13 C8 K1 74.9(2) . 2_656 ?
C13 C8 C7 111.6(3) . . ?
K1 C9 H9 118.3 2_656 . ?
C8 C9 K1 73.4(2) . 2_656 ?
C8 C9 H9 120.5 . . ?
C10 C9 K1 78.7(2) . 2_656 ?
C10 C9 C8 118.9(3) . . ?
C10 C9 H9 120.5 . . ?
C9 C10 K1 76.44(19) . 2_656 ?
C9 C10 C20 122.9(3) . . ?
C11 C10 K1 73.79(19) . 2_656 ?
C11 C10 C9 117.7(3) . . ?
C11 C10 C20 119.3(3) . . ?
C20 C10 K1 117.8(2) . 2_656 ?
K1 C11 H11 115.6 2_656 . ?
C10 C11 K1 81.3(2) . 2_656 ?
C10 C11 H11 117.5 . . ?
C10 C11 C12 125.0(3) . . ?
C12 C11 K1 75.69(19) . 2_656 ?
C12 C11 H11 117.5 . . ?
N2 C12 K1 112.8(2) . 2_656 ?
N2 C12 C11 123.2(3) . . ?
N2 C12 C13 120.3(3) . . ?
C11 C12 K1 78.2(2) . 2_656 ?
C11 C12 C13 116.4(3) . . ?
C13 C12 K1 74.63(19) . 2_656 ?
C1 C13 K1 113.8(2) . 2_656 ?
C8 C13 K1 79.0(2) . 2_656 ?
C8 C13 C1 108.2(3) . . ?
C8 C13 C12 118.0(3) . . ?
C12 C13 K1 78.8(2) . 2_656 ?
C12 C13 C1 133.8(3) . . ?
C4 C14 C17 112.0(3) . . ?
C15 C14 C4 108.3(3) . . ?
C15 C14 C16 109.0(4) . . ?
C15 C14 C17 108.6(4) . . ?
C16 C14 C4 111.8(3) . . ?
C16 C14 C17 107.2(4) . . ?
C14 C15 H15A 109.5 . . ?
C14 C15 H15B 109.5 . . ?
C14 C15 H15C 109.5 . . ?
H15A C15 H15B 109.5 . . ?
H15A C15 H15C 109.5 . . ?
H15B C15 H15C 109.5 . . ?
C14 C16 H16A 109.5 . . ?
C14 C16 H16B 109.5 . . ?
C14 C16 H16C 109.5 . . ?
H16A C16 H16B 109.5 . . ?
H16A C16 H16C 109.5 . . ?
H16B C16 H16C 109.5 . . ?
C14 C17 H17A 109.5 . . ?
C14 C17 H17B 109.5 . . ?
C14 C17 H17C 109.5 . . ?
H17A C17 H17B 109.5 . . ?
H17A C17 H17C 109.5 . . ?
H17B C17 H17C 109.5 . . ?
C7 C18 H18A 109.5 . . ?
C7 C18 H18B 109.5 . . ?
C7 C18 H18C 109.5 . . ?
H18A C18 H18B 109.5 . . ?
H18A C18 H18C 109.5 . . ?
H18B C18 H18C 109.5 . . ?
C7 C19 H19A 109.5 . . ?
C7 C19 H19B 109.5 . . ?
C7 C19 H19C 109.5 . . ?
H19A C19 H19B 109.5 . . ?
H19A C19 H19C 109.5 . . ?
H19B C19 H19C 109.5 . . ?
C21 C20 C10 108.9(3) . . ?
C21 C20 C22 108.7(4) . . ?
C21 C20 C23 110.1(4) . . ?
C22 C20 C10 111.4(3) . . ?
C23 C20 C10 110.6(3) . . ?
C23 C20 C22 107.2(4) . . ?
C20 C21 H21A 109.5 . . ?
C20 C21 H21B 109.5 . . ?
C20 C21 H21C 109.5 . . ?
H21A C21 H21B 109.5 . . ?
H21A C21 H21C 109.5 . . ?
H21B C21 H21C 109.5 . . ?
C20 C22 H22A 109.5 . . ?
C20 C22 H22B 109.5 . . ?
C20 C22 H22C 109.5 . . ?
H22A C22 H22B 109.5 . . ?
H22A C22 H22C 109.5 . . ?
H22B C22 H22C 109.5 . . ?
C20 C23 H23A 109.5 . . ?
C20 C23 H23B 109.5 . . ?
C20 C23 H23C 109.5 . . ?
H23A C23 H23B 109.5 . . ?
H23A C23 H23C 109.5 . . ?
H23B C23 H23C 109.5 . . ?
N1 C24 C25 113.1(3) . . ?
N1 C24 C26 107.9(3) . . ?
N1 C24 C27 111.7(3) . . ?
C25 C24 C27 112.6(3) . . ?
C26 C24 C25 105.1(3) . . ?
C26 C24 C27 105.7(3) . . ?
C24 C25 H25A 109.5 . . ?
C24 C25 H25B 109.5 . . ?
C24 C25 H25C 109.5 . . ?
H25A C25 H25B 109.5 . . ?
H25A C25 H25C 109.5 . . ?
H25B C25 H25C 109.5 . . ?
C24 C26 H26A 109.5 . . ?
C24 C26 H26B 109.5 . . ?
C24 C26 H26C 109.5 . . ?
H26A C26 H26B 109.5 . . ?
H26A C26 H26C 109.5 . . ?
H26B C26 H26C 109.5 . . ?
C24 C27 H27A 109.5 . . ?
C24 C27 H27B 109.5 . . ?
C24 C27 H27C 109.5 . . ?
H27A C27 H27B 109.5 . . ?
H27A C27 H27C 109.5 . . ?
H27B C27 H27C 109.5 . . ?
N2 C28 C29 111.6(3) . . ?
N2 C28 C30 114.0(3) . . ?
N2 C28 C31 105.7(3) . . ?
C29 C28 C30 110.9(3) . . ?
C29 C28 C31 107.6(3) . . ?
C31 C28 C30 106.5(3) . . ?
C28 C29 H29A 109.5 . . ?
C28 C29 H29B 109.5 . . ?
C28 C29 H29C 109.5 . . ?
H29A C29 H29B 109.5 . . ?
H29A C29 H29C 109.5 . . ?
H29B C29 H29C 109.5 . . ?
C28 C30 H30A 109.5 . . ?
C28 C30 H30B 109.5 . . ?
C28 C30 H30C 109.5 . . ?
H30A C30 H30B 109.5 . . ?
H30A C30 H30C 109.5 . . ?
H30B C30 H30C 109.5 . . ?
C28 C31 H31A 109.5 . . ?
C28 C31 H31B 109.5 . . ?
C28 C31 H31C 109.5 . . ?
H31A C31 H31B 109.5 . . ?
H31A C31 H31C 109.5 . . ?
H31B C31 H31C 109.5 . . ?
C36 C35 H35 120.0 . . ?
C36 C35 C34 120.0 . . ?
C34 C35 H35 120.0 . . ?
C35 C36 H36 120.0 . . ?
C37 C36 C35 120.0 . . ?
C37 C36 H36 120.0 . . ?
C36 C37 H37 120.0 . . ?
C36 C37 C32 120.0 . . ?
C32 C37 H37 120.0 . . ?
C37 C32 H32 120.0 . . ?
C37 C32 C33 120.0 . . ?
C33 C32 H32 120.0 . . ?
C32 C33 H33 120.0 . . ?
C34 C33 C32 120.0 . . ?
C34 C33 H33 120.0 . . ?
C35 C34 H34 120.0 . . ?
C33 C34 C35 120.0 . . ?
C33 C34 H34 120.0 . . ?
C38 C43 H43 120.0 . . ?
C38 C43 C42 120.0 . . ?
C42 C43 H43 120.0 . . ?
C43 C38 H38 120.0 . . ?
C39 C38 C43 120.0 . . ?
C39 C38 H38 120.0 . . ?
C38 C39 H39 120.0 . . ?
C38 C39 C40 120.0 . . ?
C40 C39 H39 120.0 . . ?
C39 C40 H40 120.0 . . ?
C39 C40 C41 120.0 . . ?
C41 C40 H40 120.0 . . ?
C40 C41 H41 120.0 . . ?
C42 C41 C40 120.0 . . ?
C42 C41 H41 120.0 . . ?
C43 C42 H42 120.0 . . ?
C41 C42 C43 120.0 . . ?
C41 C42 H42 120.0 . . ?
C45 C44 H44 117.7 2_657 . ?
C45 C44 H44 117.7 . . ?
C45 C44 C45 124.6(11) 2_657 . ?
C44 C45 H45 122.6 . . ?
C44 C45 C46 114.7(10) . . ?
C46 C45 H45 122.6 . . ?
C45 C46 H46 117.6 . . ?
C47 C46 C45 124.8(14) . . ?
C47 C46 H46 117.6 . . ?
C46 C47 C46 115.6(18) 2_657 . ?
C46 C47 H47 122.2 2_657 . ?
C46 C47 H47 122.2 . . ?
C44A C44A H44A 117.3 2_657 . ?
C44A C44A C45A 125.4(8) 2_657 . ?
C45A C44A H44A 117.3 . . ?
C44A C45A H45A 126.0 . . ?
C46A C45A C44A 108.0(16) . . ?
C46A C45A H45A 126.0 . . ?
C45A C46A H46A 116.7 . . ?
C46A C46A C45A 126.6(8) 2_657 . ?
C46A C46A H46A 116.7 2_657 . ?

loop_
_geom_bond_atom_site_label_1
_geom_bond_atom_site_label_2
_geom_bond_distance
_geom_bond_site_symmetry_2
_geom_bond_publ_flag
K1 O1 2.609(2) . ?
K1 N1 3.343(3) . ?
K1 C1 3.183(3) . ?
K1 C2 2.919(3) . ?
K1 C3 3.109(4) . ?
K1 C6 3.460(4) . ?
K1 C8 3.124(4) 2_656 ?
K1 C9 3.223(4) 2_656 ?
K1 C10 3.251(3) 2_656 ?
K1 C11 3.158(4) 2_656 ?
K1 C12 3.126(4) 2_656 ?
K1 C13 3.073(3) 2_656 ?
Al1 Al1 2.4972(19) 2_656 ?
Al1 O1 1.797(3) . ?
Al1 O2 1.757(3) . ?
Al1 N1 1.900(3) . ?
Al1 N2 1.869(3) . ?
N1 C2 1.385(4) . ?
N1 C24 1.498(4) . ?
N2 C12 1.379(5) . ?
N2 C28 1.485(4) . ?
C1 C2 1.448(5) . ?
C1 C6 1.408(5) . ?
C1 C13 1.518(4) . ?
C2 C3 1.427(4) . ?
C3 H3 0.9500 . ?
C3 C4 1.391(5) . ?
C4 C5 1.383(5) . ?
C4 C14 1.536(5) . ?
C5 H5 0.9500 . ?
C5 C6 1.389(5) . ?
C6 C7 1.512(5) . ?
C7 C8 1.503(5) . ?
C7 C18 1.529(8) . ?
C7 C19 1.532(7) . ?
C8 C9 1.396(5) . ?
C8 C13 1.401(5) . ?
C9 H9 0.9500 . ?
C9 C10 1.394(5) . ?
C10 C11 1.387(5) . ?
C10 C20 1.543(4) . ?
C11 H11 0.9500 . ?
C11 C12 1.420(5) . ?
C12 C13 1.425(5) . ?
C14 C15 1.522(7) . ?
C14 C16 1.523(6) . ?
C14 C17 1.537(6) . ?
C15 H15A 0.9800 . ?
C15 H15B 0.9800 . ?
C15 H15C 0.9800 . ?
C16 H16A 0.9800 . ?
C16 H16B 0.9800 . ?
C16 H16C 0.9800 . ?
C17 H17A 0.9800 . ?
C17 H17B 0.9800 . ?
C17 H17C 0.9800 . ?
C18 H18A 0.9800 . ?
C18 H18B 0.9800 . ?
C18 H18C 0.9800 . ?
C19 H19A 0.9800 . ?
C19 H19B 0.9800 . ?
C19 H19C 0.9800 . ?
C20 C21 1.518(6) . ?
C20 C22 1.530(7) . ?
C20 C23 1.519(6) . ?
C21 H21A 0.9800 . ?
C21 H21B 0.9800 . ?
C21 H21C 0.9800 . ?
C22 H22A 0.9800 . ?
C22 H22B 0.9800 . ?
C22 H22C 0.9800 . ?
C23 H23A 0.9800 . ?
C23 H23B 0.9800 . ?
C23 H23C 0.9800 . ?
C24 C25 1.536(6) . ?
C24 C26 1.531(5) . ?
C24 C27 1.541(5) . ?
C25 H25A 0.9800 . ?
C25 H25B 0.9800 . ?
C25 H25C 0.9800 . ?
C26 H26A 0.9800 . ?
C26 H26B 0.9800 . ?
C26 H26C 0.9800 . ?
C27 H27A 0.9800 . ?
C27 H27B 0.9800 . ?
C27 H27C 0.9800 . ?
C28 C29 1.528(6) . ?
C28 C30 1.536(5) . ?
C28 C31 1.532(5) . ?
C29 H29A 0.9800 . ?
C29 H29B 0.9800 . ?
C29 H29C 0.9800 . ?
C30 H30A 0.9800 . ?
C30 H30B 0.9800 . ?
C30 H30C 0.9800 . ?
C31 H31A 0.9800 . ?
C31 H31B 0.9800 . ?
C31 H31C 0.9800 . ?
C35 H35 0.9500 . ?
C35 C36 1.3900 . ?
C35 C34 1.3900 . ?
C36 H36 0.9500 . ?
C36 C37 1.3900 . ?
C37 H37 0.9500 . ?
C37 C32 1.3900 . ?
C32 H32 0.9500 . ?
C32 C33 1.3900 . ?
C33 H33 0.9500 . ?
C33 C34 1.3900 . ?
C34 H34 0.9500 . ?
C43 H43 0.9500 . ?
C43 C38 1.3900 . ?
C43 C42 1.3900 . ?
C38 H38 0.9500 . ?
C38 C39 1.3900 . ?
C39 H39 0.9500 . ?
C39 C40 1.3900 . ?
C40 H40 0.9500 . ?
C40 C41 1.3900 . ?
C41 H41 0.9500 . ?
C41 C42 1.3900 . ?
C42 H42 0.9500 . ?
C44 H44 0.9500 . ?
C44 C45 1.395(9) . ?
C44 C45 1.395(9) 2_657 ?
C45 H45 0.9500 . ?
C45 C46 1.399(10) . ?
C46 H46 0.9500 . ?
C46 C47 1.380(10) . ?
C47 H47 0.9500 . ?
C44A C44A 1.397(11) 2_657 ?
C44A H44A 0.9500 . ?
C44A C45A 1.405(11) . ?
C45A H45A 0.9500 . ?
C45A C46A 1.381(11) . ?
C46A C46A 1.377(11) 2_657 ?
C46A H46A 0.9500 . ?

loop_
_geom_torsion_atom_site_label_1
_geom_torsion_atom_site_label_2
_geom_torsion_atom_site_label_3
_geom_torsion_atom_site_label_4
_geom_torsion
_geom_torsion_site_symmetry_1
_geom_torsion_site_symmetry_2
_geom_torsion_site_symmetry_3
_geom_torsion_site_symmetry_4
_geom_torsion_publ_flag
K1 Al1 O1 K1 126.90(17) . . . 2_656 ?
K1 Al1 O1 K1 -126.90(17) 2_656 . . . ?
K1 Al1 O1 Al1 -120.18(8) . . . 2_656 ?
K1 Al1 O1 Al1 112.92(10) 2_656 . . 2_656 ?
K1 Al1 O2 Al1 -34.69(2) 2_656 . . 2_656 ?
K1 Al1 O2 Al1 37.79(3) . . . 2_656 ?
K1 Al1 N2 C12 -19.5(3) . . . . ?
K1 Al1 N2 C12 30.8(2) 2_656 . . . ?
K1 Al1 N2 C28 -138.5(3) 2_656 . . . ?
K1 Al1 N2 C28 171.2(2) . . . . ?
K1 N1 C2 C1 -89.5(3) . . . . ?
K1 N1 C2 C3 86.0(3) . . . . ?
K1 N1 C24 C25 -123.8(3) . . . . ?
K1 N1 C24 C26 120.3(3) . . . . ?
K1 N1 C24 C27 4.6(3) . . . . ?
K1 C1 C2 N1 94.0(3) . . . . ?
K1 C1 C2 C3 -81.8(3) . . . . ?
K1 C1 C6 C5 65.9(4) . . . . ?
K1 C1 C6 C7 -117.3(3) . . . . ?
K1 C1 C13 K1 9.5(3) . . . 2_656 ?
K1 C1 C13 C8 95.2(3) . . . . ?
K1 C1 C13 C12 -87.9(4) . . . . ?
K1 C2 C3 C4 -78.6(4) . . . . ?
K1 C3 C4 C5 -66.2(3) . . . . ?
K1 C3 C4 C14 116.6(3) . . . . ?
K1 C4 C5 C6 -58.8(3) . . . . ?
K1 C4 C14 C15 141.5(4) . . . . ?
K1 C4 C14 C16 21.4(5) . . . . ?
K1 C4 C14 C17 -98.9(4) . . . . ?
K1 C6 C7 C8 -75.5(4) . . . . ?
K1 C6 C7 C18 43.9(5) . . . . ?
K1 C6 C7 C19 168.0(3) . . . . ?
K1 C8 C9 C10 -66.5(3) 2_656 . . . ?
K1 C8 C13 C1 -111.6(2) 2_656 . . . ?
K1 C8 C13 C12 70.9(3) 2_656 . . . ?
K1 C9 C10 C11 -63.2(3) 2_656 . . . ?
K1 C9 C10 C20 114.6(3) 2_656 . . . ?
K1 C10 C11 C12 -65.6(3) 2_656 . . . ?
K1 C10 C20 C21 -18.2(5) 2_656 . . . ?
K1 C10 C20 C22 101.6(4) 2_656 . . . ?
K1 C10 C20 C23 -139.3(3) 2_656 . . . ?
K1 C11 C12 N2 109.6(3) 2_656 . . . ?
K1 C11 C12 C13 -66.1(3) 2_656 . . . ?
K1 C12 C13 C1 112.3(4) 2_656 . . . ?
K1 C12 C13 C8 -71.0(3) 2_656 . . . ?
Al1 Al1 O1 K1 -112.92(10) 2_656 . . 2_656 ?
Al1 Al1 O1 K1 120.18(8) 2_656 . . . ?
Al1 Al1 N2 C12 79.3(2) 2_656 . . . ?
Al1 Al1 N2 C28 -90.0(3) 2_656 . . . ?
Al1 N1 C2 K1 67.40(19) . . . . ?
Al1 N1 C2 C1 -22.1(4) . . . . ?
Al1 N1 C2 C3 153.4(3) . . . . ?
Al1 N1 C24 C25 141.3(3) . . . . ?
Al1 N1 C24 C26 25.5(4) . . . . ?
Al1 N1 C24 C27 -90.3(3) . . . . ?
Al1 N2 C12 K1 -41.4(2) . . . 2_656 ?
Al1 N2 C12 C11 -131.9(3) . . . . ?
Al1 N2 C12 C13 43.6(4) . . . . ?
Al1 N2 C28 C29 -151.7(3) . . . . ?
Al1 N2 C28 C30 81.7(4) . . . . ?
Al1 N2 C28 C31 -35.0(4) . . . . ?
O1 Al1 O2 Al1 0.002(0) . . . 2_656 ?
O1 Al1 N2 C12 27.1(3) . . . . ?
O1 Al1 N2 C28 -142.2(3) . . . . ?
O2 Al1 O1 K1 120.18(8) . . . . ?
O2 Al1 O1 K1 -112.92(10) . . . 2_656 ?
O2 Al1 O1 Al1 -0.002(1) . . . 2_656 ?
O2 Al1 N2 C12 130.6(2) . . . . ?
O2 Al1 N2 C28 -38.6(3) . . . . ?
N1 Al1 O1 K1 119.50(12) . . . 2_656 ?
N1 Al1 O1 K1 -7.41(14) . . . . ?
N1 Al1 O1 Al1 -127.58(11) . . . 2_656 ?
N1 Al1 O2 Al1 111.10(14) . . . 2_656 ?
N1 Al1 N2 C12 -88.3(2) . . . . ?
N1 Al1 N2 C28 102.4(3) . . . . ?
N1 C2 C3 K1 -92.3(3) . . . . ?
N1 C2 C3 C4 -170.9(3) . . . . ?
N2 Al1 O1 K1 5.96(17) . . . 2_656 ?
N2 Al1 O1 K1 -120.94(11) . . . . ?
N2 Al1 O1 Al1 118.88(12) . . . 2_656 ?
N2 Al1 O2 Al1 -117.64(12) . . . 2_656 ?
N2 C12 C13 K1 -107.7(3) . . . 2_656 ?
N2 C12 C13 C1 4.6(6) . . . . ?
N2 C12 C13 C8 -178.7(3) . . . . ?
C1 C2 C3 K1 83.6(3) . . . . ?
C1 C2 C3 C4 5.0(5) . . . . ?
C1 C6 C7 C8 0.7(5) . . . . ?
C1 C6 C7 C18 120.2(4) . . . . ?
C1 C6 C7 C19 -115.8(4) . . . . ?
C2 N1 C24 C25 -57.7(4) . . . . ?
C2 N1 C24 C26 -173.5(3) . . . . ?
C2 N1 C24 C27 70.7(4) . . . . ?
C2 C1 C6 K1 -62.3(3) . . . . ?
C2 C1 C6 C5 3.6(6) . . . . ?
C2 C1 C6 C7 -179.6(3) . . . . ?
C2 C1 C13 K1 92.6(4) . . . 2_656 ?
C2 C1 C13 C8 178.3(4) . . . . ?
C2 C1 C13 C12 -4.8(7) . . . . ?
C2 C3 C4 K1 66.5(3) . . . . ?
C2 C3 C4 C5 0.2(6) . . . . ?
C2 C3 C4 C14 -176.9(3) . . . . ?
C3 C4 C5 C6 -3.8(6) . . . . ?
C3 C4 C14 C15 66.1(5) . . . . ?
C3 C4 C14 C16 -53.9(5) . . . . ?
C3 C4 C14 C17 -174.2(4) . . . . ?
C4 C5 C6 K1 59.4(3) . . . . ?
C4 C5 C6 C1 1.9(6) . . . . ?
C4 C5 C6 C7 -174.5(4) . . . . ?
C5 C4 C14 C15 -110.9(5) . . . . ?
C5 C4 C14 C16 129.1(4) . . . . ?
C5 C4 C14 C17 8.8(6) . . . . ?
C5 C6 C7 C8 177.6(4) . . . . ?
C5 C6 C7 C18 -63.0(6) . . . . ?
C5 C6 C7 C19 61.1(6) . . . . ?
C6 C1 C2 K1 75.1(3) . . . . ?
C6 C1 C2 N1 169.2(3) . . . . ?
C6 C1 C2 C3 -6.6(4) . . . . ?
C6 C1 C13 K1 -87.8(3) . . . 2_656 ?
C6 C1 C13 C8 -2.1(4) . . . . ?
C6 C1 C13 C12 174.8(4) . . . . ?
C6 C7 C8 K1 81.7(4) . . . 2_656 ?
C6 C7 C8 C9 -179.6(4) . . . . ?
C6 C7 C8 C13 -2.1(5) . . . . ?
C7 C8 C9 K1 -117.8(4) . . . 2_656 ?
C7 C8 C9 C10 175.7(4) . . . . ?
C7 C8 C13 K1 114.3(3) . . . 2_656 ?
C7 C8 C13 C1 2.7(4) . . . . ?
C7 C8 C13 C12 -174.8(3) . . . . ?
C8 C9 C10 K1 63.7(3) . . . 2_656 ?
C8 C9 C10 C11 0.5(5) . . . . ?
C8 C9 C10 C20 178.3(3) . . . . ?
C9 C8 C13 K1 -68.2(4) . . . 2_656 ?
C9 C8 C13 C1 -179.9(3) . . . . ?
C9 C8 C13 C12 2.7(6) . . . . ?
C9 C10 C11 K1 64.6(3) . . . 2_656 ?
C9 C10 C11 C12 -1.0(5) . . . . ?
C9 C10 C20 C21 -109.7(5) . . . . ?
C9 C10 C20 C22 10.1(5) . . . . ?
C9 C10 C20 C23 129.2(4) . . . . ?
C10 C11 C12 K1 68.3(3) . . . 2_656 ?
C10 C11 C12 N2 177.9(3) . . . . ?
C10 C11 C12 C13 2.2(5) . . . . ?
C11 C10 C20 C21 68.1(5) . . . . ?
C11 C10 C20 C22 -172.1(4) . . . . ?
C11 C10 C20 C23 -53.0(5) . . . . ?
C11 C12 C13 K1 68.1(3) . . . 2_656 ?
C11 C12 C13 C1 -179.6(3) . . . . ?
C11 C12 C13 C8 -2.9(5) . . . . ?
C12 N2 C28 C29 40.0(4) . . . . ?
C12 N2 C28 C30 -86.7(4) . . . . ?
C12 N2 C28 C31 156.7(3) . . . . ?
C13 C1 C2 K1 -105.3(4) . . . . ?
C13 C1 C2 N1 -11.3(6) . . . . ?
C13 C1 C2 C3 172.9(4) . . . . ?
C13 C1 C6 K1 118.1(2) . . . . ?
C13 C1 C6 C5 -176.0(4) . . . . ?
C13 C1 C6 C7 0.8(4) . . . . ?
C13 C8 C9 K1 65.1(3) . . . 2_656 ?
C13 C8 C9 C10 -1.4(6) . . . . ?
C14 C4 C5 C6 173.2(4) . . . . ?
C18 C7 C8 K1 -37.4(4) . . . 2_656 ?
C18 C7 C8 C9 61.4(5) . . . . ?
C18 C7 C8 C13 -121.2(4) . . . . ?
C19 C7 C8 K1 -161.5(4) . . . 2_656 ?
C19 C7 C8 C9 -62.8(6) . . . . ?
C19 C7 C8 C13 114.7(4) . . . . ?
C20 C10 C11 K1 -113.2(3) . . . 2_656 ?
C20 C10 C11 C12 -178.8(3) . . . . ?
C24 N1 C2 K1 -95.3(3) . . . . ?
C24 N1 C2 C1 175.2(3) . . . . ?
C24 N1 C2 C3 -9.3(5) . . . . ?
C28 N2 C12 K1 128.5(3) . . . 2_656 ?
C28 N2 C12 C11 38.0(5) . . . . ?
C28 N2 C12 C13 -146.5(3) . . . . ?
C35 C36 C37 C32 0.0 . . . . ?
C36 C35 C34 C33 0.0 . . . . ?
C36 C37 C32 C33 0.0 . . . . ?
C37 C32 C33 C34 0.0 . . . . ?
C32 C33 C34 C35 0.0 . . . . ?
C34 C35 C36 C37 0.0 . . . . ?
C43 C38 C39 C40 0.0 . . . . ?
C38 C43 C42 C41 0.0 . . . . ?
C38 C39 C40 C41 0.0 . . . . ?
C39 C40 C41 C42 0.0 . . . . ?
C40 C41 C42 C43 0.0 . . . . ?
C42 C43 C38 C39 0.0 . . . . ?
C44 C45 C46 C47 -8.7(17) . . . . ?
C45 C44 C45 C46 4.0(8) 2_657 . . . ?
C45 C46 C47 C46 4.7(9) . . . 2_657 ?
C44A C44A C45A C46A -2(3) 2_657 . . . ?
C44A C45A C46A C46A 2(3) . . . 2_657 ?
